data_2206314
loop_
_publ_author_name
'Suchada Chantrapromma'
'Nawong Boonnak'
'Hoong-Kun Fun'
'Shazia Anjum'
Atta-ur-Rahman
'Chatchanok Karalai'

_publ_section_title
;5,9,10-Trihydroxy-2,2-dimethyl-12-(3-methylbut-2-enyl)-2<i>H</i>,6<i>H</i>-pyrano[3,2-<i>b</i>]xanthen-6-one
 methanol solvate
;
_journal_issue 7
_journal_name_full 'Acta Crystallographica Section E'
_journal_page_first o2136
_journal_page_last o2138
_journal_paper_doi 10.1107/S1600536805018192
_journal_volume 61
_journal_year 2005
_chemical_formula_iupac 'C23 H22 O6, C H4 O'
_chemical_formula_moiety 'C23 H22 O6, C H4 O'
_chemical_formula_sum 'C24 H26 O7'
_chemical_formula_weight 426.45
_chemical_melting_point .491E-305
_chemical_name_common 'xanthone V1'
_chemical_name_systematic
;
5,9,10-Trihydroxy-2,2-dimethyl-12-(3-methylbut-2-enyl)-2H,6H-
pyrano[3,2-b]xanthen-6-one methanol solvate
;
_space_group_IT_number 14
_symmetry_cell_setting monoclinic
_symmetry_space_group_name_Hall '-P 2ybc'
_symmetry_space_group_name_H-M 'P 1 21/c 1'
_atom_sites_solution_hydrogens geom
_atom_sites_solution_primary direct
_atom_sites_solution_secondary difmap
_audit_creation_method SHELXL-97
_cell_angle_alpha 90.00
_cell_angle_beta 111.324(2)
_cell_angle_gamma 90.00
_cell_formula_units_Z 4
_cell_length_a 9.9258(11)
_cell_length_b 20.089(2)
_cell_length_c 11.8605(13)
_cell_measurement_reflns_used 11187
_cell_measurement_temperature 293(2)
_cell_measurement_theta_max 25.00
_cell_measurement_theta_min 2.03
_cell_volume 2203.1(4)
_computing_cell_refinement 'SAINT (Siemens, 1996)'
_computing_data_collection 'SMART (Siemens, 1996)'
_computing_data_reduction SAINT
_computing_molecular_graphics SHELXTL
_computing_publication_material 'SHELXTL and PLATON (Spek, 2003)'
_computing_structure_refinement SHELXTL
_computing_structure_solution 'SHELXTL (Sheldrick, 1997)'
_diffrn_ambient_temperature 293(2)
_diffrn_detector_area_resol_mean 8.33
_diffrn_measured_fraction_theta_full 0.993
_diffrn_measured_fraction_theta_max 0.993
_diffrn_measurement_device_type 'Siemens SMART CCD area-detector'
_diffrn_measurement_method \w
_diffrn_radiation_monochromator graphite
_diffrn_radiation_source 'fine-focus sealed tube'
_diffrn_radiation_type MoK\a
_diffrn_radiation_wavelength 0.71073
_diffrn_reflns_av_R_equivalents 0.0234
_diffrn_reflns_av_sigmaI/netI 0.0248
_diffrn_reflns_limit_h_max 11
_diffrn_reflns_limit_h_min -11
_diffrn_reflns_limit_k_max 23
_diffrn_reflns_limit_k_min -23
_diffrn_reflns_limit_l_max 6
_diffrn_reflns_limit_l_min -14
_diffrn_reflns_number 11187
_diffrn_reflns_theta_full 25.00
_diffrn_reflns_theta_max 25.00
_diffrn_reflns_theta_min 2.03
_diffrn_standards_number 0
_exptl_absorpt_coefficient_mu 0.094
_exptl_absorpt_correction_T_max 0.988
_exptl_absorpt_correction_T_min 0.968
_exptl_absorpt_correction_type multi-scan
_exptl_absorpt_process_details '(SADABS; Sheldrick, 1996)'
_exptl_crystal_colour brown
_exptl_crystal_density_diffrn 1.286
_exptl_crystal_density_method 'not measured'
_exptl_crystal_description block
_exptl_crystal_F_000 904
_exptl_crystal_size_max 0.66
_exptl_crystal_size_mid 0.29
_exptl_crystal_size_min 0.13
_refine_diff_density_max 0.249
_refine_diff_density_min -0.258
_refine_ls_extinction_method none
_refine_ls_goodness_of_fit_ref 1.107
_refine_ls_hydrogen_treatment constr
_refine_ls_matrix_type full
_refine_ls_number_parameters 289
_refine_ls_number_reflns 3875
_refine_ls_number_restraints 0
_refine_ls_restrained_S_all 1.107
_refine_ls_R_factor_all 0.0953
_refine_ls_R_factor_gt 0.0868
_refine_ls_shift/su_max 0.000
_refine_ls_shift/su_mean 0.000
_refine_ls_structure_factor_coef Fsqd
_refine_ls_weighting_details 'w = 1/[\s^2^(Fo^2^)+(0.0696P)^2^+5.0192P] where P = (Fo^2^+2Fc^2^)/3'
_refine_ls_weighting_scheme calc
_refine_ls_wR_factor_gt 0.2245
_refine_ls_wR_factor_ref 0.2298
_reflns_number_gt 3309
_reflns_number_total 3875
_reflns_threshold_expression I>2\s(I)
_cod_data_source_file wn6357.cif
_cod_data_source_block I
_cod_depositor_comments
;
The following automatic conversions were performed:
'_symmetry_cell_setting' value 'Monoclinic' changed to 'monoclinic'
according to '/home/saulius/struct/CIF-dictionaries/cif_core.dic'
dictionary named 'cif_core.dic' version 2.4.1 from 2010-06-29.

Automatic conversion script
Id: cif_fix_enum 1527 2010-12-29 10:47:43Z saulius 

The following automatic conversions were performed:

'_symmetry_cell_setting' value 'Monoclinic' changed to 'monoclinic'
according to /home/saulius/struct/CIF-dictionaries/cif_core.dic
dictionary named 'cif_core.dic' version 2.4.1 from 2010-06-29.

Automatic conversion script
Id: cif_fix_values 1715 2011-07-08 13:25:40Z adriana 
;
_cod_original_sg_symbol_H-M 'P 21/c'
_cod_database_code 2206314
_cod_database_fobs_code 2206314

loop_
_symmetry_equiv_pos_as_xyz
'x, y, z'
'-x, y+1/2, -z+1/2'
'-x, -y, -z'
'x, -y-1/2, z-1/2'

loop_
_atom_site_label
_atom_site_fract_x
_atom_site_fract_y
_atom_site_fract_z
_atom_site_U_iso_or_equiv
_atom_site_adp_type
_atom_site_calc_flag
_atom_site_refinement_flags
_atom_site_occupancy
_atom_site_type_symbol
O1 0.3815(3) 0.50062(18) 0.7232(3) 0.0587(9) Uani d . 1 O
H1A 0.3679 0.5209 0.6599 0.088 Uiso calc R 1 H
O2 0.3884(3) 0.44443(16) 0.9337(3) 0.0518(8) Uani d . 1 O
H2A 0.4533 0.4452 0.9063 0.078 Uiso calc R 1 H
O3 0.1514(3) 0.42220(12) 0.9752(2) 0.0365(6) Uani d . 1 O
O4 -0.2532(3) 0.46949(15) 0.7344(2) 0.0472(7) Uani d . 1 O
O5 -0.3615(3) 0.42156(16) 0.8837(3) 0.0500(8) Uani d . 1 O
H5A -0.3605 0.4371 0.8200 0.075 Uiso calc R 1 H
O6 -0.0345(3) 0.32540(15) 1.2452(3) 0.0535(8) Uani d . 1 O
O7 0.3567(5) 0.5574(3) 0.5132(3) 0.1121(19) Uani d . 1 O
H7A 0.3271 0.5451 0.4424 0.168 Uiso calc R 1 H
C1 -0.0035(4) 0.5024(2) 0.6770(3) 0.0428(9) Uani d . 1 C
H1B -0.0917 0.5160 0.6204 0.051 Uiso calc R 1 H
C2 0.1213(4) 0.5136(2) 0.6556(4) 0.0454(10) Uani d . 1 C
H2B 0.1174 0.5351 0.5850 0.055 Uiso calc R 1 H
C3 0.2539(4) 0.4931(2) 0.7393(4) 0.0421(9) Uani d . 1 C
C4 0.2626(4) 0.46356(19) 0.8469(3) 0.0378(8) Uani d . 1 C
C5 0.1344(4) 0.45256(17) 0.8679(3) 0.0348(8) Uani d . 1 C
C6 0.0003(4) 0.47058(18) 0.7833(3) 0.0340(8) Uani d . 1 C
C7 -0.1296(4) 0.45594(18) 0.8085(3) 0.0353(8) Uani d . 1 C
C8 -0.1076(4) 0.42374(17) 0.9222(3) 0.0322(8) Uani d . 1 C
C9 0.0315(4) 0.40749(17) 1.0021(3) 0.0341(8) Uani d . 1 C
C10 0.0593(4) 0.37492(18) 1.1109(3) 0.0380(9) Uani d . 1 C
C11 -0.0621(5) 0.35662(18) 1.1376(3) 0.0408(9) Uani d . 1 C
C12 -0.2042(4) 0.37204(19) 1.0630(4) 0.0406(9) Uani d . 1 C
C13 -0.2259(4) 0.40600(18) 0.9562(3) 0.0362(8) Uani d . 1 C
C14 -0.3197(5) 0.3547(2) 1.1063(4) 0.0559(11) Uani d . 1 C
H14A -0.4127 0.3711 1.0666 0.067 Uiso calc R 1 H
C15 -0.2924(6) 0.3159(2) 1.2018(5) 0.0647(14) Uani d . 1 C
H15A -0.3658 0.3074 1.2312 0.078 Uiso calc R 1 H
C16 -0.1491(6) 0.2856(2) 1.2633(4) 0.0595(12) Uani d . 1 C
C17 0.2122(5) 0.3589(2) 1.1945(4) 0.0479(10) Uani d . 1 C
H17A 0.2747 0.3962 1.1952 0.058 Uiso calc R 1 H
H17B 0.2137 0.3531 1.2761 0.058 Uiso calc R 1 H
C18 0.2696(5) 0.2977(2) 1.1571(4) 0.0590(12) Uani d . 1 C
H18A 0.2821 0.3003 1.0833 0.071 Uiso calc R 1 H
C19 0.3050(7) 0.2406(3) 1.2143(5) 0.0763(16) Uani d . 1 C
C20 0.3641(11) 0.1845(4) 1.1638(8) 0.139(4) Uani d . 1 C
H20A 0.3665 0.1972 1.0865 0.208 Uiso calc R 1 H
H20B 0.3035 0.1461 1.1543 0.208 Uiso calc R 1 H
H20C 0.4603 0.1743 1.2180 0.208 Uiso calc R 1 H
C21 0.2963(9) 0.2268(4) 1.3351(7) 0.114(3) Uani d . 1 C
H21A 0.2538 0.2643 1.3598 0.171 Uiso calc R 1 H
H21B 0.3918 0.2192 1.3933 0.171 Uiso calc R 1 H
H21C 0.2379 0.1880 1.3298 0.171 Uiso calc R 1 H
C22 -0.1414(8) 0.2161(3) 1.2154(6) 0.0850(18) Uani d . 1 C
H22A -0.1627 0.2183 1.1298 0.127 Uiso calc R 1 H
H22B -0.2106 0.1879 1.2311 0.127 Uiso calc R 1 H
H22C -0.0460 0.1984 1.2551 0.127 Uiso calc R 1 H
C23 -0.1075(7) 0.2843(3) 1.3997(5) 0.0813(17) Uani d . 1 C
H23A -0.1215 0.3277 1.4275 0.122 Uiso calc R 1 H
H23B -0.0078 0.2718 1.4372 0.122 Uiso calc R 1 H
H23C -0.1670 0.2527 1.4207 0.122 Uiso calc R 1 H
C24 0.4596(9) 0.6056(5) 0.5301(7) 0.139(4) Uani d . 1 C
H24C 0.4151 0.6452 0.4875 0.208 Uiso calc R 1 H
H24D 0.5315 0.5902 0.4997 0.208 Uiso calc R 1 H
H24A 0.5045 0.6152 0.6149 0.208 Uiso calc R 1 H

loop_
_atom_site_aniso_label
_atom_site_aniso_U_11
_atom_site_aniso_U_22
_atom_site_aniso_U_33
_atom_site_aniso_U_12
_atom_site_aniso_U_13
_atom_site_aniso_U_23
O1 0.0430(17) 0.086(2) 0.059(2) -0.0036(16) 0.0323(15) 0.0148(17)
O2 0.0330(14) 0.077(2) 0.0526(17) -0.0016(14) 0.0236(13) 0.0107(15)
O3 0.0318(13) 0.0424(14) 0.0399(14) 0.0027(11) 0.0183(11) 0.0068(11)
O4 0.0352(15) 0.0661(19) 0.0424(15) 0.0054(13) 0.0165(12) 0.0136(13)
O5 0.0368(15) 0.068(2) 0.0528(17) 0.0051(13) 0.0249(13) 0.0146(15)
O6 0.0639(19) 0.0567(18) 0.0502(17) 0.0063(15) 0.0331(15) 0.0184(14)
O7 0.093(3) 0.190(5) 0.053(2) -0.070(3) 0.025(2) 0.011(3)
C1 0.039(2) 0.052(2) 0.039(2) -0.0020(18) 0.0163(17) 0.0062(17)
C2 0.048(2) 0.055(2) 0.038(2) -0.0045(19) 0.0218(18) 0.0081(18)
C3 0.040(2) 0.048(2) 0.047(2) -0.0090(17) 0.0254(18) -0.0024(18)
C4 0.0332(19) 0.045(2) 0.039(2) -0.0035(16) 0.0178(16) -0.0004(17)
C5 0.042(2) 0.0324(18) 0.0355(19) -0.0022(15) 0.0214(17) -0.0014(15)
C6 0.0361(19) 0.0356(19) 0.0338(18) 0.0008(15) 0.0169(16) 0.0012(15)
C7 0.039(2) 0.0330(19) 0.0370(19) 0.0003(15) 0.0179(17) -0.0011(15)
C8 0.0366(19) 0.0290(17) 0.0361(19) 0.0016(14) 0.0191(16) -0.0003(14)
C9 0.041(2) 0.0289(17) 0.040(2) -0.0011(15) 0.0238(17) -0.0024(15)
C10 0.045(2) 0.0349(19) 0.039(2) 0.0057(16) 0.0214(17) 0.0031(16)
C11 0.056(2) 0.0332(19) 0.041(2) 0.0011(17) 0.0272(19) 0.0034(16)
C12 0.048(2) 0.038(2) 0.045(2) 0.0000(17) 0.0277(19) 0.0022(17)
C13 0.036(2) 0.0352(19) 0.042(2) 0.0022(15) 0.0200(17) 0.0012(16)
C14 0.056(3) 0.060(3) 0.064(3) 0.001(2) 0.036(2) 0.011(2)
C15 0.072(3) 0.067(3) 0.075(3) 0.001(3) 0.052(3) 0.020(3)
C16 0.080(3) 0.053(3) 0.060(3) -0.001(2) 0.043(3) 0.016(2)
C17 0.050(2) 0.053(2) 0.041(2) -0.002(2) 0.0163(19) 0.0089(19)
C18 0.065(3) 0.067(3) 0.053(3) 0.024(2) 0.031(2) 0.020(2)
C19 0.089(4) 0.069(3) 0.077(4) 0.033(3) 0.038(3) 0.018(3)
C20 0.201(9) 0.105(6) 0.130(7) 0.089(6) 0.084(7) 0.029(5)
C21 0.155(7) 0.094(5) 0.115(5) 0.050(5) 0.075(5) 0.062(4)
C22 0.122(5) 0.051(3) 0.100(4) -0.003(3) 0.062(4) 0.009(3)
C23 0.101(4) 0.094(4) 0.063(3) -0.003(3) 0.046(3) 0.021(3)
C24 0.109(6) 0.187(9) 0.104(6) -0.058(6) 0.019(5) 0.033(6)

loop_
_atom_type_symbol
_atom_type_description
_atom_type_scat_dispersion_real
_atom_type_scat_dispersion_imag
_atom_type_scat_source
C C 0.0033 0.0000 'International Tables Vol C Tables 4.2.6.8 and 6.1.1.4'
H H 0.0000 0.0000 'International Tables Vol C Tables 4.2.6.8 and 6.1.1.4'
O O 0.0106 0.0000 'International Tables Vol C Tables 4.2.6.8 and 6.1.1.4'

loop_
_geom_angle_atom_site_label_1
_geom_angle_atom_site_label_2
_geom_angle_atom_site_label_3
_geom_angle
_geom_angle_publ_flag
C3 O1 H1A 109.5 ?
C4 O2 H2A 109.5 ?
C5 O3 C9 119.3(3) yes
C13 O5 H5A 109.5 ?
C11 O6 C16 119.1(3) yes
C24 O7 H7A 109.5 ?
C2 C1 C6 120.7(4) ?
C2 C1 H1B 119.6 ?
C6 C1 H1B 119.6 ?
C1 C2 C3 120.2(4) ?
C1 C2 H2B 119.9 ?
C3 C2 H2B 119.9 ?
O1 C3 C4 115.5(4) ?
O1 C3 C2 123.8(4) ?
C4 C3 C2 120.8(3) ?
O2 C4 C3 123.7(3) ?
O2 C4 C5 117.8(3) ?
C3 C4 C5 118.5(3) ?
O3 C5 C6 123.3(3) ?
O3 C5 C4 115.1(3) ?
C6 C5 C4 121.5(3) ?
C5 C6 C1 118.2(3) ?
C5 C6 C7 119.0(3) ?
C1 C6 C7 122.7(3) ?
O4 C7 C8 122.1(3) ?
O4 C7 C6 121.8(3) ?
C8 C7 C6 116.1(3) ?
C9 C8 C13 117.6(3) ?
C9 C8 C7 121.1(3) ?
C13 C8 C7 121.3(3) ?
O3 C9 C10 115.1(3) ?
O3 C9 C8 121.1(3) ?
C10 C9 C8 123.8(3) ?
C9 C10 C11 116.0(4) ?
C9 C10 C17 121.6(3) yes
C11 C10 C17 122.4(3) yes
O6 C11 C12 120.6(3) ?
O6 C11 C10 116.0(4) ?
C12 C11 C10 123.4(3) ?
C13 C12 C11 118.2(3) ?
C13 C12 C14 124.0(4) ?
C11 C12 C14 117.7(4) ?
O5 C13 C12 119.1(3) ?
O5 C13 C8 119.9(3) ?
C12 C13 C8 121.0(3) ?
C15 C14 C12 120.0(4) ?
C15 C14 H14A 120.0 ?
C12 C14 H14A 120.0 ?
C14 C15 C16 121.9(4) ?
C14 C15 H15A 119.0 ?
C16 C15 H15A 119.0 ?
O6 C16 C15 111.2(3) ?
O6 C16 C23 103.9(4) yes
C15 C16 C23 112.0(4) yes
O6 C16 C22 107.4(4) yes
C15 C16 C22 111.4(5) yes
C23 C16 C22 110.6(4) ?
C18 C17 C10 112.4(4) ?
C18 C17 H17A 109.1 ?
C10 C17 H17A 109.1 ?
C18 C17 H17B 109.1 ?
C10 C17 H17B 109.1 ?
H17A C17 H17B 107.9 ?
C19 C18 C17 128.9(4) ?
C19 C18 H18A 115.5 ?
C17 C18 H18A 115.5 ?
C18 C19 C20 121.5(5) ?
C18 C19 C21 124.0(5) ?
C20 C19 C21 114.4(5) ?
C19 C20 H20A 109.5 ?
C19 C20 H20B 109.5 ?
H20A C20 H20B 109.5 ?
C19 C20 H20C 109.5 ?
H20A C20 H20C 109.5 ?
H20B C20 H20C 109.5 ?
C19 C21 H21A 109.5 ?
C19 C21 H21B 109.5 ?
H21A C21 H21B 109.5 ?
C19 C21 H21C 109.5 ?
H21A C21 H21C 109.5 ?
H21B C21 H21C 109.5 ?
C16 C22 H22A 109.5 ?
C16 C22 H22B 109.5 ?
H22A C22 H22B 109.5 ?
C16 C22 H22C 109.5 ?
H22A C22 H22C 109.5 ?
H22B C22 H22C 109.5 ?
C16 C23 H23A 109.5 ?
C16 C23 H23B 109.5 ?
H23A C23 H23B 109.5 ?
C16 C23 H23C 109.5 ?
H23A C23 H23C 109.5 ?
H23B C23 H23C 109.5 ?
O7 C24 H24C 109.5 ?
O7 C24 H24D 109.5 ?
H24C C24 H24D 109.5 ?
O7 C24 H24A 109.5 ?
H24C C24 H24A 109.5 ?
H24D C24 H24A 109.5 ?

loop_
_geom_bond_atom_site_label_1
_geom_bond_atom_site_label_2
_geom_bond_distance
_geom_bond_publ_flag
O1 C3 1.356(4) yes
O1 H1A 0.8200 ?
O2 C4 1.354(5) yes
O2 H2A 0.8200 ?
O3 C5 1.365(4) yes
O3 C9 1.372(4) yes
O4 C7 1.252(4) yes
O5 C13 1.344(5) yes
O5 H5A 0.8200 ?
O6 C11 1.358(5) yes
O6 C16 1.468(5) yes
O7 C24 1.369(8) yes
O7 H7A 0.8200 ?
C1 C2 1.371(5) ?
C1 C6 1.401(5) ?
C1 H1B 0.9300 ?
C2 C3 1.391(6) ?
C2 H2B 0.9300 ?
C3 C4 1.381(5) ?
C4 C5 1.400(5) ?
C5 C6 1.393(5) ?
C6 C7 1.456(5) ?
C7 C8 1.439(5) ?
C8 C9 1.400(5) ?
C8 C13 1.419(5) ?
C9 C10 1.381(5) ?
C10 C11 1.402(5) ?
C10 C17 1.515(6) ?
C11 C12 1.401(6) ?
C12 C13 1.385(5) ?
C12 C14 1.459(5) ?
C14 C15 1.320(6) ?
C14 H14A 0.9300 ?
C15 C16 1.474(7) ?
C15 H15A 0.9300 ?
C16 C23 1.517(7) ?
C16 C22 1.519(7) ?
C17 C18 1.488(6) ?
C17 H17A 0.9700 ?
C17 H17B 0.9700 ?
C18 C19 1.314(7) yes
C18 H18A 0.9300 ?
C19 C20 1.492(8) ?
C19 C21 1.492(8) ?
C20 H20A 0.9600 ?
C20 H20B 0.9600 ?
C20 H20C 0.9600 ?
C21 H21A 0.9600 ?
C21 H21B 0.9600 ?
C21 H21C 0.9600 ?
C22 H22A 0.9600 ?
C22 H22B 0.9600 ?
C22 H22C 0.9600 ?
C23 H23A 0.9600 ?
C23 H23B 0.9600 ?
C23 H23C 0.9600 ?
C24 H24C 0.9600 ?
C24 H24D 0.9600 ?
C24 H24A 0.9600 ?

loop_
_geom_hbond_atom_site_label_D
_geom_hbond_atom_site_label_H
_geom_hbond_atom_site_label_A
_geom_hbond_site_symmetry_A
_geom_hbond_distance_DH
_geom_hbond_distance_HA
_geom_hbond_distance_DA
_geom_hbond_angle_DHA
_geom_hbond_publ_flag
O1 H1A O7 1_555 0.82 1.85 2.668(5) 171 yes
O2 H2A O1 1_555 0.82 2.31 2.718(5) 111 yes
O2 H2A O5 1_655 0.82 2.01 2.792(5) 160 yes
O5 H5A O4 1_555 0.82 1.84 2.570(4) 148 yes
O7 H7A O4 3_566 0.82 1.97 2.789(4) 171 yes
C14 H14A O2 1_455 0.93 2.51 3.394(6) 159 yes
C17 H17B O6 1_555 0.97 2.42 2.807(6) 103 yes

loop_
_geom_torsion_atom_site_label_1
_geom_torsion_atom_site_label_2
_geom_torsion_atom_site_label_3
_geom_torsion_atom_site_label_4
_geom_torsion
_geom_torsion_publ_flag
C6 C1 C2 C3 0.4(6) ?
C1 C2 C3 O1 178.0(4) ?
C1 C2 C3 C4 -2.6(6) ?
O1 C3 C4 O2 1.7(6) ?
C2 C3 C4 O2 -177.8(4) ?
O1 C3 C4 C5 -178.2(3) ?
C2 C3 C4 C5 2.3(6) ?
C9 O3 C5 C6 0.9(5) ?
C9 O3 C5 C4 -178.0(3) ?
O2 C4 C5 O3 -1.0(5) ?
C3 C4 C5 O3 179.0(3) ?
O2 C4 C5 C6 -179.9(3) ?
C3 C4 C5 C6 0.1(6) ?
O3 C5 C6 C1 179.1(3) ?
C4 C5 C6 C1 -2.1(5) ?
O3 C5 C6 C7 -0.7(5) ?
C4 C5 C6 C7 178.0(3) ?
C2 C1 C6 C5 1.9(6) ?
C2 C1 C6 C7 -178.3(4) ?
C5 C6 C7 O4 -178.2(3) ?
C1 C6 C7 O4 2.0(6) ?
C5 C6 C7 C8 0.5(5) ?
C1 C6 C7 C8 -179.3(3) ?
O4 C7 C8 C9 178.3(3) ?
C6 C7 C8 C9 -0.4(5) ?
O4 C7 C8 C13 -0.4(5) ?
C6 C7 C8 C13 -179.0(3) ?
C5 O3 C9 C10 178.0(3) ?
C5 O3 C9 C8 -0.7(5) ?
C13 C8 C9 O3 179.2(3) ?
C7 C8 C9 O3 0.5(5) ?
C13 C8 C9 C10 0.6(5) ?
C7 C8 C9 C10 -178.1(3) ?
O3 C9 C10 C11 -177.1(3) ?
C8 C9 C10 C11 1.6(5) ?
O3 C9 C10 C17 1.7(5) ?
C8 C9 C10 C17 -179.6(3) ?
C16 O6 C11 C12 23.3(5) ?
C16 O6 C11 C10 -159.9(4) ?
C9 C10 C11 O6 -179.2(3) ?
C17 C10 C11 O6 2.0(5) ?
C9 C10 C11 C12 -2.5(6) ?
C17 C10 C11 C12 178.6(4) ?
O6 C11 C12 C13 177.8(3) ?
C10 C11 C12 C13 1.3(6) ?
O6 C11 C12 C14 1.3(6) ?
C10 C11 C12 C14 -175.1(4) ?
C11 C12 C13 O5 -179.7(3) ?
C14 C12 C13 O5 -3.5(6) ?
C11 C12 C13 C8 1.1(6) ?
C14 C12 C13 C8 177.2(4) ?
C9 C8 C13 O5 178.8(3) ?
C7 C8 C13 O5 -2.5(5) ?
C9 C8 C13 C12 -1.9(5) ?
C7 C8 C13 C12 176.7(3) ?
C13 C12 C14 C15 172.4(4) ?
C11 C12 C14 C15 -11.4(7) ?
C12 C14 C15 C16 -3.7(8) ?
C11 O6 C16 C15 -35.7(5) ?
C11 O6 C16 C23 -156.4(4) ?
C11 O6 C16 C22 86.4(5) ?
C14 C15 C16 O6 26.0(7) ?
C14 C15 C16 C23 141.8(5) yes
C14 C15 C16 C22 -93.7(6) yes
C9 C10 C17 C18 -81.4(5) yes
C11 C10 C17 C18 97.4(4) yes
C10 C17 C18 C19 -114.6(6) ?
C17 C18 C19 C20 -178.8(7) yes
C17 C18 C19 C21 -1.4(11) yes

loop_
_cod_related_entry_id
_cod_related_entry_database
_cod_related_entry_code
1 ChemSpider 21129211
